data_1506392
loop_
_publ_author_name
'Chen, Junwu'
'Xu, Bin'
'Yang, Kaixia'
'Cao, Yong'
'Sung, Herman H. Y.'
'Williams, Ian D.'
'Tang, Ben Zhong'

_publ_section_title
;
 Photoluminescence spectral reliance on aggregation order of
 1,1-Bis(2'-thienyl)-2,3,4,5-tetraphenylsilole.
;
_journal_issue 36
_journal_name_full 'The journal of physical chemistry. B'
_journal_page_first 17086
_journal_page_last 17093
_journal_paper_doi 10.1021/jp051873o
_journal_volume 109
_journal_year 2005
_chemical_formula_sum 'C36 H26 S2 Si'
_chemical_formula_weight 550.78
_chemical_name_systematic
; 
 ? 
;
_space_group_IT_number 4
_symmetry_cell_setting monoclinic
_symmetry_space_group_name_Hall 'P 2yb'
_symmetry_space_group_name_H-M 'P 1 21 1'
_atom_sites_solution_hydrogens geom
_atom_sites_solution_primary direct
_atom_sites_solution_secondary difmap
_audit_creation_method SHELXL-97
_cell_angle_alpha 90.00
_cell_angle_beta 90.29(3)
_cell_angle_gamma 90.00
_cell_formula_units_Z 4
_cell_length_a 9.878(2)
_cell_length_b 9.840(2)
_cell_length_c 29.591(6)
_cell_measurement_reflns_used 3484
_cell_measurement_temperature 100(2)
_cell_measurement_theta_max 21.46
_cell_measurement_theta_min 2.18
_cell_volume 2876.2(10)
_computing_structure_refinement 'SHELXL-97 (Sheldrick, 1997)'
_computing_structure_solution 'SHELXS-97 (Sheldrick, 1990)'
_diffrn_ambient_temperature 100(2)
_diffrn_measured_fraction_theta_full 0.986
_diffrn_measured_fraction_theta_max 0.986
_diffrn_radiation_monochromator graphite
_diffrn_radiation_source 'fine-focus sealed tube'
_diffrn_radiation_type MoK\a
_diffrn_radiation_wavelength 0.71073
_diffrn_reflns_av_R_equivalents 0.0544
_diffrn_reflns_av_sigmaI/netI 0.1132
_diffrn_reflns_limit_h_max 11
_diffrn_reflns_limit_h_min -11
_diffrn_reflns_limit_k_max 11
_diffrn_reflns_limit_k_min -11
_diffrn_reflns_limit_l_max 21
_diffrn_reflns_limit_l_min -35
_diffrn_reflns_number 15661
_diffrn_reflns_theta_full 25.00
_diffrn_reflns_theta_max 25.00
_diffrn_reflns_theta_min 2.06
_exptl_absorpt_coefficient_mu 0.251
_exptl_absorpt_correction_T_max 1.00
_exptl_absorpt_correction_T_min 0.76
_exptl_absorpt_correction_type multi-scan
_exptl_absorpt_process_details SADABS
_exptl_crystal_colour green
_exptl_crystal_density_diffrn 1.272
_exptl_crystal_density_method 'not measured'
_exptl_crystal_description plate
_exptl_crystal_F_000 1152
_exptl_crystal_size_max 0.40
_exptl_crystal_size_mid 0.35
_exptl_crystal_size_min 0.10
_refine_diff_density_max 0.725
_refine_diff_density_min -0.662
_refine_diff_density_rms 0.137
_refine_ls_abs_structure_details 'Flack H D (1983), Acta Cryst. A39, 876-881'
_refine_ls_abs_structure_Flack 0.0(2)
_refine_ls_extinction_method none
_refine_ls_goodness_of_fit_ref 1.663
_refine_ls_hydrogen_treatment mixed
_refine_ls_matrix_type full
_refine_ls_number_parameters 673
_refine_ls_number_reflns 9822
_refine_ls_number_restraints 1
_refine_ls_restrained_S_all 1.663
_refine_ls_R_factor_all 0.1434
_refine_ls_R_factor_gt 0.1267
_refine_ls_shift/su_max 0.001
_refine_ls_shift/su_mean 0.000
_refine_ls_structure_factor_coef Fsqd
_refine_ls_weighting_details 'calc w=1/[\s^2^(Fo^2^)+(0.1000P)^2^+0.0000P] where P=(Fo^2^+2Fc^2^)/3'
_refine_ls_weighting_scheme calc
_refine_ls_wR_factor_gt 0.2861
_refine_ls_wR_factor_ref 0.2920
_reflns_number_gt 8282
_reflns_number_total 9822
_reflns_threshold_expression >2sigma(I)
_cod_data_source_file jp051873osi20050725_064305.cif
_cod_data_source_block hu9
_cod_depositor_comments
;
The following automatic conversions were performed:

'_symmetry_cell_setting' value 'Monoclinic' changed to 'monoclinic'
according to /home/saulius/struct/CIF-dictionaries/cif_core.dic
dictionary named 'cif_core.dic' version 2.4.1 from 2010-06-29.

Automatic conversion script
Id: cif_fix_values 1715 2011-07-08 13:25:40Z adriana 
;
_cod_original_sg_symbol_H-M P2(1)
_cod_database_code 1506392

loop_
_symmetry_equiv_pos_as_xyz
'x, y, z'
'-x, y+1/2, -z'

loop_
_atom_site_label
_atom_site_type_symbol
_atom_site_fract_x
_atom_site_fract_y
_atom_site_fract_z
_atom_site_U_iso_or_equiv
_atom_site_adp_type
_atom_site_occupancy
_atom_site_symmetry_multiplicity
_atom_site_calc_flag
_atom_site_refinement_flags
Si1A Si 0.3193(2) 0.7224(2) 0.15422(8) 0.0226(5) Uani 1 1 d .
S1A S 0.0302(5) 0.6273(5) 0.17636(16) 0.0463(11) Uiso 0.50 1 d P
C2A' C 0.0302(5) 0.6273(5) 0.17636(16) 0.0463(11) Uiso 0.50 1 d P
C1A C 0.1872(9) 0.6636(10) 0.1964(3) 0.030(2) Uani 1 1 d .
C2A C 0.2257(5) 0.6177(5) 0.24813(17) 0.0493(11) Uiso 0.50 1 d P
S1A' S 0.2257(5) 0.6177(5) 0.24813(17) 0.0493(11) Uiso 0.50 1 d P
C3A C 0.0752(11) 0.5595(11) 0.2562(4) 0.041(2) Uani 1 1 d .
H3AA H 0.0531 0.5238 0.2843 0.049 Uiso 1 1 d R
C4A C -0.0151(11) 0.5608(12) 0.2229(5) 0.057(3) Uani 1 1 d .
H4AA H -0.1016 0.5258 0.2272 0.068 Uiso 1 1 d R
S2A S 0.6256(3) 0.7887(3) 0.16645(12) 0.0423(8) Uiso 0.65 1 d P
C6A' C 0.6256(3) 0.7887(3) 0.16645(12) 0.0423(8) Uiso 0.65 1 d P
C5A C 0.4635(8) 0.8007(8) 0.1861(3) 0.0242(19) Uani 1 1 d .
C6A C 0.4536(6) 0.8996(6) 0.2265(2) 0.0381(13) Uiso 0.35 1 d P
S2A' S 0.4536(6) 0.8996(6) 0.2265(2) 0.0381(13) Uiso 0.35 1 d P
C7A C 0.6020(12) 0.9306(10) 0.2343(4) 0.043(3) Uani 1 1 d .
H7AA H 0.6252 0.9756 0.2598 0.052 Uiso 1 1 d R
C8A C 0.6884(11) 0.8865(12) 0.2059(4) 0.041(3) Uani 1 1 d .
H8AA H 0.7794 0.9102 0.2075 0.050 Uiso 1 1 d R
C10A C 0.2354(8) 0.8272(9) 0.1092(3) 0.027(2) Uani 1 1 d .
C11A C 0.1481(8) 0.9435(8) 0.1182(3) 0.0217(18) Uani 1 1 d .
C12A C 0.1980(9) 1.0570(9) 0.1403(3) 0.030(2) Uani 1 1 d .
H12A H 0.2918 1.0634 0.1472 0.035 Uiso 1 1 calc R
C13A C 0.1102(11) 1.1624(11) 0.1524(4) 0.040(2) Uani 1 1 d .
H13A H 0.1457 1.2410 0.1669 0.048 Uiso 1 1 calc R
C14A C -0.0220(11) 1.1546(10) 0.1441(3) 0.037(2) Uani 1 1 d .
H14A H -0.0802 1.2256 0.1538 0.044 Uiso 1 1 calc R
C15A C -0.0754(9) 1.0430(10) 0.1214(3) 0.032(2) Uani 1 1 d .
H15A H -0.1696 1.0386 0.1150 0.038 Uiso 1 1 calc R
C16A C 0.0091(9) 0.9382(9) 0.1081(3) 0.0248(19) Uani 1 1 d .
H16A H -0.0270 0.8626 0.0921 0.030 Uiso 1 1 calc R
C20A C 0.2487(7) 0.7566(8) 0.0687(3) 0.0191(17) Uani 1 1 d .
C21A C 0.1865(8) 0.8021(8) 0.0274(3) 0.0195(17) Uani 1 1 d .
C22A C 0.2133(9) 0.9295(10) 0.0087(3) 0.031(2) Uani 1 1 d .
H22A H 0.2787 0.9864 0.0228 0.037 Uiso 1 1 calc R
C23A C 0.1485(8) 0.9742(10) -0.0289(3) 0.027(2) Uani 1 1 d .
H23A H 0.1669 1.0627 -0.0401 0.033 Uiso 1 1 calc R
C24A C 0.0522(8) 0.8889(10) -0.0520(3) 0.029(2) Uani 1 1 d .
H24A H 0.0080 0.9197 -0.0787 0.035 Uiso 1 1 calc R
C25A C 0.0251(10) 0.7602(12) -0.0346(4) 0.043(3) Uani 1 1 d .
H25A H -0.0392 0.7020 -0.0486 0.051 Uiso 1 1 calc R
C26A C 0.0949(7) 0.7196(9) 0.0042(3) 0.0223(18) Uani 1 1 d .
H26A H 0.0791 0.6306 0.0154 0.027 Uiso 1 1 calc R
C30A C 0.3268(8) 0.6208(9) 0.0725(3) 0.0241(19) Uani 1 1 d .
C31A C 0.3472(8) 0.5375(9) 0.0304(3) 0.027(2) Uani 1 1 d .
C32A C 0.4007(8) 0.5863(10) -0.0075(3) 0.031(2) Uani 1 1 d .
H32A H 0.4230 0.6800 -0.0091 0.038 Uiso 1 1 calc R
C33A C 0.4247(10) 0.5042(14) -0.0446(3) 0.042(3) Uani 1 1 d .
H33A H 0.4722 0.5381 -0.0701 0.051 Uiso 1 1 calc R
C34A C 0.3774(13) 0.3704(14) -0.0438(4) 0.058(4) Uani 1 1 d .
H34A H 0.3835 0.3143 -0.0699 0.070 Uiso 1 1 calc R
C35A C 0.3218(9) 0.3220(9) -0.0044(4) 0.032(2) Uani 1 1 d .
H35A H 0.2957 0.2292 -0.0030 0.039 Uiso 1 1 calc R
C36A C 0.3029(10) 0.4000(9) 0.0318(3) 0.032(2) Uani 1 1 d .
H36A H 0.2607 0.3645 0.0581 0.039 Uiso 1 1 calc R
C40A C 0.3749(8) 0.5871(9) 0.1132(3) 0.0231(19) Uani 1 1 d .
C41A C 0.4516(8) 0.4668(9) 0.1268(3) 0.0246(19) Uani 1 1 d .
C42A C 0.5626(9) 0.4247(8) 0.1023(3) 0.030(2) Uani 1 1 d .
H42A H 0.5913 0.4762 0.0769 0.036 Uiso 1 1 calc R
C43A C 0.6341(8) 0.3056(9) 0.1146(3) 0.028(2) Uani 1 1 d .
H43A H 0.7103 0.2776 0.0974 0.034 Uiso 1 1 calc R
C44A C 0.5934(8) 0.2298(9) 0.1515(4) 0.031(2) Uani 1 1 d .
H44A H 0.6406 0.1492 0.1595 0.038 Uiso 1 1 calc R
C45A C 0.4848(11) 0.2718(10) 0.1763(4) 0.042(3) Uani 1 1 d .
H45A H 0.4563 0.2218 0.2020 0.050 Uiso 1 1 calc R
C46A C 0.4164(9) 0.3899(10) 0.1630(3) 0.031(2) Uani 1 1 d .
H46A H 0.3408 0.4180 0.1803 0.037 Uiso 1 1 calc R
Si1B Si 0.8123(2) 0.2504(2) 0.34723(8) 0.0214(5) Uani 1 1 d .
S1B S 0.7159(3) 0.5480(3) 0.33582(13) 0.0565(9) Uani 1 1 d .
C1B C 0.7466(9) 0.3917(11) 0.3117(3) 0.034(2) Uani 1 1 d .
C2B C 0.6961(11) 0.3824(12) 0.2671(4) 0.052(3) Uani 1 1 d .
H2BA H 0.7040 0.3072 0.2472 0.062 Uiso 1 1 calc R
C3B C 0.6286(14) 0.5128(17) 0.2577(6) 0.085(6) Uani 1 1 d .
H3BA H 0.5826 0.5270 0.2298 0.101 Uiso 1 1 calc R
C4B C 0.6328(15) 0.6083(16) 0.2880(6) 0.072(4) Uani 1 1 d .
H4BA H 0.5963 0.6971 0.2846 0.087 Uiso 1 1 calc R
S2B S 0.9791(4) 0.1423(4) 0.26618(15) 0.0531(10) Uiso 0.60 1 d P
C6B' C 0.9791(4) 0.1423(4) 0.26618(15) 0.0531(10) Uiso 0.60 1 d P
C5B C 0.8911(8) 0.1099(9) 0.3123(4) 0.032(2) Uani 1 1 d .
C6B C 0.8758(6) -0.0503(6) 0.3253(2) 0.0487(14) Uiso 0.40 1 d P
S2B' S 0.8758(6) -0.0503(6) 0.3253(2) 0.0487(14) Uiso 0.40 1 d P
C7B C 0.9595(14) -0.1002(15) 0.2892(6) 0.075(5) Uani 1 1 d .
H7BA H 0.9762 -0.1962 0.2877 0.090 Uiso 1 1 d R
C8B C 1.0143(11) -0.0205(15) 0.2584(5) 0.056(4) Uani 1 1 d .
H8BA H 1.0692 -0.0529 0.2340 0.067 Uiso 1 1 d R
C10B C 0.6749(8) 0.1900(9) 0.3858(3) 0.0228(19) Uani 1 1 d .
C11B C 0.5571(8) 0.1086(9) 0.3705(3) 0.026(2) Uani 1 1 d .
C12B C 0.4758(8) 0.1463(9) 0.3331(3) 0.028(2) Uani 1 1 d .
H12B H 0.5013 0.2239 0.3161 0.034 Uiso 1 1 calc R
C13B C 0.3634(9) 0.0773(11) 0.3204(3) 0.032(2) Uani 1 1 d .
H13B H 0.3121 0.1073 0.2950 0.039 Uiso 1 1 calc R
C14B C 0.3226(10) -0.0373(12) 0.3442(4) 0.046(3) Uani 1 1 d .
H14B H 0.2457 -0.0883 0.3349 0.055 Uiso 1 1 calc R
C15B C 0.3960(9) -0.0735(11) 0.3808(4) 0.038(2) Uani 1 1 d .
H15B H 0.3678 -0.1499 0.3980 0.046 Uiso 1 1 calc R
C16B C 0.5114(9) -0.0031(9) 0.3944(3) 0.027(2) Uani 1 1 d .
H16B H 0.5596 -0.0321 0.4205 0.032 Uiso 1 1 calc R
C20B C 0.7040(8) 0.2351(8) 0.4271(3) 0.0255(19) Uani 1 1 d .
C21B C 0.6086(8) 0.2205(9) 0.4648(3) 0.027(2) Uani 1 1 d .
C22B C 0.4797(8) 0.2811(9) 0.4604(3) 0.0257(19) Uani 1 1 d .
H22B H 0.4588 0.3258 0.4328 0.031 Uiso 1 1 calc R
C23B C 0.3837(8) 0.2798(10) 0.4930(3) 0.031(2) Uani 1 1 d .
H23B H 0.2984 0.3231 0.4892 0.037 Uiso 1 1 calc R
C24B C 0.4192(9) 0.2093(11) 0.5333(4) 0.040(3) Uani 1 1 d .
H24B H 0.3552 0.2044 0.5570 0.048 Uiso 1 1 calc R
C25B C 0.5436(10) 0.1475(9) 0.5390(4) 0.035(2) Uani 1 1 d .
H25B H 0.5635 0.1010 0.5663 0.042 Uiso 1 1 calc R
C26B C 0.6392(10) 0.1529(10) 0.5052(3) 0.031(2) Uani 1 1 d .
H26B H 0.7251 0.1111 0.5093 0.037 Uiso 1 1 calc R
C30B C 0.8365(8) 0.3104(9) 0.4335(3) 0.0242(19) Uani 1 1 d .
C31B C 0.8772(8) 0.3637(8) 0.4779(3) 0.0210(18) Uani 1 1 d .
C32B C 0.7930(9) 0.4547(9) 0.5032(3) 0.026(2) Uani 1 1 d .
H32B H 0.7051 0.4756 0.4920 0.031 Uiso 1 1 calc R
C33B C 0.8336(10) 0.5100(9) 0.5413(4) 0.035(2) Uani 1 1 d .
H33B H 0.7762 0.5722 0.5566 0.042 Uiso 1 1 calc R
C34B C 0.9552(10) 0.4796(10) 0.5590(4) 0.036(2) Uani 1 1 d .
H34B H 0.9809 0.5187 0.5871 0.043 Uiso 1 1 calc R
C35B C 1.0445(8) 0.3932(10) 0.5374(3) 0.031(2) Uani 1 1 d .
H35B H 1.1318 0.3765 0.5499 0.038 Uiso 1 1 calc R
C36B C 1.0038(8) 0.3305(10) 0.4968(4) 0.032(2) Uani 1 1 d .
H36B H 1.0612 0.2665 0.4824 0.039 Uiso 1 1 calc R
C40B C 0.9100(8) 0.3246(7) 0.3950(3) 0.0226(19) Uani 1 1 d .
C41B C 1.0365(8) 0.4062(8) 0.3896(3) 0.027(2) Uani 1 1 d .
C42B C 1.0374(9) 0.5435(9) 0.4022(3) 0.032(2) Uani 1 1 d .
H42B H 0.9644 0.5807 0.4190 0.038 Uiso 1 1 calc R
C43B C 1.1480(10) 0.6258(10) 0.3898(4) 0.039(2) Uani 1 1 d .
H43B H 1.1483 0.7197 0.3972 0.047 Uiso 1 1 calc R
C44B C 1.2555(8) 0.5704(10) 0.3670(3) 0.032(2) Uani 1 1 d .
H44B H 1.3302 0.6258 0.3588 0.038 Uiso 1 1 calc R
C45B C 1.2549(10) 0.4331(11) 0.3560(4) 0.041(3) Uani 1 1 d .
H45B H 1.3306 0.3950 0.3409 0.049 Uiso 1 1 calc R
C46B C 1.1473(9) 0.3524(9) 0.3664(3) 0.028(2) Uani 1 1 d .
H46B H 1.1476 0.2593 0.3578 0.033 Uiso 1 1 calc R

loop_
_atom_site_aniso_label
_atom_site_aniso_U_11
_atom_site_aniso_U_22
_atom_site_aniso_U_33
_atom_site_aniso_U_23
_atom_site_aniso_U_13
_atom_site_aniso_U_12
Si1A 0.0218(11) 0.0237(12) 0.0222(13) 0.0025(10) 0.0005(9) 0.0020(9)
C1A 0.036(5) 0.036(5) 0.019(5) 0.008(4) 0.007(4) -0.003(4)
C3A 0.046(6) 0.044(6) 0.034(6) 0.002(5) 0.007(5) -0.007(5)
C4A 0.031(6) 0.041(6) 0.099(11) 0.002(7) 0.016(6) -0.014(5)
C5A 0.022(4) 0.014(4) 0.037(5) 0.003(4) -0.002(4) 0.003(3)
C7A 0.057(7) 0.023(5) 0.050(7) 0.007(5) -0.035(6) -0.010(5)
C8A 0.046(6) 0.048(6) 0.031(6) 0.009(5) -0.015(5) 0.010(5)
C10A 0.025(4) 0.032(5) 0.022(5) -0.004(4) 0.015(4) -0.003(4)
C11A 0.019(4) 0.025(4) 0.022(5) -0.001(4) 0.003(3) 0.002(3)
C12A 0.022(4) 0.030(5) 0.037(6) 0.013(4) -0.004(4) 0.010(4)
C13A 0.058(7) 0.026(5) 0.037(6) -0.002(4) -0.001(5) 0.002(5)
C14A 0.049(6) 0.022(5) 0.040(6) -0.006(4) 0.003(5) 0.019(4)
C15A 0.023(4) 0.038(5) 0.035(6) 0.011(5) -0.003(4) 0.011(4)
C16A 0.027(4) 0.025(4) 0.022(5) -0.005(4) 0.003(4) 0.008(3)
C20A 0.018(4) 0.022(4) 0.018(4) -0.002(4) -0.005(3) -0.002(3)
C21A 0.022(4) 0.014(4) 0.022(5) 0.010(4) 0.005(3) 0.001(3)
C22A 0.020(4) 0.037(5) 0.036(6) 0.020(5) -0.008(4) -0.002(4)
C23A 0.017(4) 0.032(5) 0.033(5) 0.004(4) -0.009(4) -0.008(4)
C24A 0.018(4) 0.048(6) 0.020(5) -0.012(4) -0.014(4) -0.011(4)
C25A 0.027(5) 0.046(6) 0.056(7) -0.007(6) 0.011(5) 0.005(4)
C26A 0.016(4) 0.020(4) 0.031(5) -0.001(4) -0.005(3) 0.007(3)
C30A 0.012(4) 0.022(4) 0.039(6) 0.007(4) 0.004(4) -0.002(3)
C31A 0.015(4) 0.031(5) 0.036(6) 0.011(4) -0.005(4) -0.004(3)
C32A 0.016(4) 0.036(5) 0.042(6) 0.009(5) -0.007(4) 0.001(4)
C33A 0.029(5) 0.083(9) 0.016(5) 0.001(5) 0.001(4) 0.017(5)
C34A 0.063(8) 0.057(8) 0.054(8) -0.020(7) -0.035(7) 0.026(6)
C35A 0.031(5) 0.022(5) 0.044(6) -0.012(4) -0.005(4) -0.002(4)
C36A 0.041(5) 0.021(4) 0.035(6) -0.001(4) -0.007(4) -0.002(4)
C40A 0.024(4) 0.025(4) 0.020(5) -0.008(4) 0.000(4) -0.001(3)
C41A 0.025(4) 0.021(4) 0.027(5) -0.007(4) -0.018(4) 0.000(3)
C42A 0.031(5) 0.017(4) 0.042(6) 0.013(4) -0.003(4) -0.003(4)
C43A 0.023(4) 0.019(4) 0.042(6) -0.002(4) 0.005(4) 0.010(3)
C44A 0.023(4) 0.016(4) 0.055(6) -0.001(4) 0.002(4) 0.006(3)
C45A 0.051(6) 0.025(5) 0.049(7) 0.012(5) 0.003(5) -0.010(4)
C46A 0.025(4) 0.028(5) 0.040(6) -0.006(5) 0.007(4) 0.003(4)
Si1B 0.0179(10) 0.0217(12) 0.0245(13) 0.0049(10) -0.0010(9) -0.0021(9)
S1B 0.0561(17) 0.0323(15) 0.081(2) 0.0091(15) -0.0093(16) 0.0087(12)
C1B 0.030(5) 0.040(5) 0.033(6) 0.007(5) 0.003(4) -0.004(4)
C2B 0.042(6) 0.049(7) 0.065(8) 0.044(6) -0.021(6) -0.022(5)
C3B 0.055(8) 0.081(11) 0.117(14) 0.089(11) -0.046(9) -0.033(8)
C4B 0.062(8) 0.053(8) 0.102(13) 0.027(9) 0.001(8) 0.009(7)
C5B 0.018(4) 0.023(4) 0.056(7) -0.015(4) -0.005(4) 0.006(3)
C7B 0.054(8) 0.059(8) 0.111(12) -0.019(9) -0.073(9) 0.012(7)
C8B 0.038(6) 0.076(9) 0.054(8) -0.047(8) -0.011(6) 0.002(6)
C10B 0.028(4) 0.027(5) 0.013(4) 0.009(4) 0.003(3) -0.010(3)
C11B 0.010(4) 0.032(5) 0.035(5) -0.017(4) -0.003(4) 0.001(3)
C12B 0.027(4) 0.020(4) 0.038(6) -0.006(4) 0.004(4) -0.003(3)
C13B 0.023(4) 0.051(6) 0.023(5) 0.006(5) 0.004(4) 0.006(4)
C14B 0.033(5) 0.059(7) 0.044(7) -0.020(6) -0.013(5) -0.023(5)
C15B 0.024(4) 0.051(6) 0.040(6) 0.006(5) -0.003(4) -0.023(4)
C16B 0.030(4) 0.031(5) 0.020(5) -0.005(4) -0.001(4) -0.003(4)
C20B 0.034(4) 0.010(4) 0.032(5) -0.007(4) 0.001(4) -0.002(3)
C21B 0.017(4) 0.024(4) 0.040(6) -0.022(4) 0.002(4) -0.007(3)
C22B 0.021(4) 0.027(5) 0.028(5) 0.001(4) -0.004(4) -0.005(3)
C23B 0.014(4) 0.035(5) 0.044(6) -0.011(5) 0.004(4) -0.002(3)
C24B 0.026(5) 0.048(6) 0.045(6) 0.007(5) 0.001(4) -0.020(4)
C25B 0.047(6) 0.019(4) 0.038(6) -0.009(4) -0.003(5) 0.003(4)
C26B 0.037(5) 0.035(5) 0.020(5) 0.002(4) 0.002(4) -0.019(4)
C30B 0.018(4) 0.027(5) 0.028(5) -0.003(4) 0.004(4) -0.001(3)
C31B 0.019(4) 0.013(4) 0.031(5) -0.003(4) 0.004(4) 0.001(3)
C32B 0.026(4) 0.023(4) 0.029(5) 0.000(4) -0.003(4) 0.002(4)
C33B 0.044(6) 0.016(4) 0.044(6) 0.001(4) 0.000(5) 0.015(4)
C34B 0.045(6) 0.028(5) 0.035(6) -0.008(4) 0.001(5) -0.011(4)
C35B 0.016(4) 0.044(5) 0.034(6) 0.008(5) -0.015(4) 0.002(4)
C36B 0.010(4) 0.036(5) 0.050(6) -0.007(5) -0.003(4) -0.009(3)
C40B 0.020(4) 0.005(4) 0.042(6) 0.002(4) -0.013(4) -0.003(3)
C41B 0.023(4) 0.017(4) 0.041(6) 0.002(4) 0.009(4) -0.010(3)
C42B 0.028(5) 0.025(5) 0.042(6) -0.006(4) 0.009(4) -0.008(4)
C43B 0.037(5) 0.029(5) 0.052(7) -0.011(5) 0.002(5) -0.007(4)
C44B 0.017(4) 0.042(6) 0.036(6) -0.013(5) -0.006(4) -0.013(4)
C45B 0.030(5) 0.052(7) 0.040(6) 0.014(5) 0.014(5) -0.008(5)
C46B 0.034(5) 0.022(4) 0.026(5) -0.009(4) -0.014(4) 0.006(4)

loop_
_atom_type_symbol
_atom_type_description
_atom_type_scat_dispersion_real
_atom_type_scat_dispersion_imag
_atom_type_scat_source
C C 0.0033 0.0016 'International Tables Vol C Tables 4.2.6.8 and 6.1.1.4'
H H 0.0000 0.0000 'International Tables Vol C Tables 4.2.6.8 and 6.1.1.4'
Si Si 0.0817 0.0704 'International Tables Vol C Tables 4.2.6.8 and 6.1.1.4'
S S 0.1246 0.1234 'International Tables Vol C Tables 4.2.6.8 and 6.1.1.4'

loop_
_geom_angle_atom_site_label_1
_geom_angle_atom_site_label_2
_geom_angle_atom_site_label_3
_geom_angle
C5A Si1A C10A 117.7(4)
C5A Si1A C40A 113.1(4)
C10A Si1A C40A 93.4(4)
C5A Si1A C1A 108.5(4)
C10A Si1A C1A 109.4(4)
C40A Si1A C1A 114.3(4)
C4A S1A C1A 92.6(6)
C2A C1A S1A 118.4(6)
C2A C1A Si1A 122.7(6)
S1A C1A Si1A 117.7(5)
C3A C2A C1A 91.5(6)
C4A C3A C2A 120.3(9)
C3A C4A S1A 117.1(8)
C8A S2A C5A 94.0(5)
C6A C5A S2A 111.7(5)
C6A C5A Si1A 126.7(5)
S2A C5A Si1A 120.8(5)
C7A C6A C5A 100.3(7)
C8A C7A C6A 118.8(9)
C7A C8A S2A 114.7(9)
C20A C10A C11A 127.5(8)
C20A C10A Si1A 107.1(6)
C11A C10A Si1A 124.0(7)
C12A C11A C16A 118.4(7)
C12A C11A C10A 120.7(7)
C16A C11A C10A 120.6(8)
C11A C12A C13A 120.0(8)
C14A C13A C12A 121.2(10)
C13A C14A C15A 120.3(9)
C16A C15A C14A 119.9(8)
C15A C16A C11A 120.1(8)
C10A C20A C21A 122.4(8)
C10A C20A C30A 114.7(8)
C21A C20A C30A 122.8(7)
C26A C21A C22A 116.9(8)
C26A C21A C20A 120.8(7)
C22A C21A C20A 122.3(8)
C23A C22A C21A 121.8(9)
C22A C23A C24A 120.6(9)
C25A C24A C23A 118.7(9)
C26A C25A C24A 118.1(10)
C25A C26A C21A 123.8(9)
C40A C30A C31A 124.2(8)
C40A C30A C20A 117.1(8)
C31A C30A C20A 118.7(7)
C32A C31A C36A 119.4(10)
C32A C31A C30A 123.7(8)
C36A C31A C30A 116.8(8)
C31A C32A C33A 121.9(10)
C32A C33A C34A 118.5(10)
C35A C34A C33A 118.4(11)
C36A C35A C34A 122.7(10)
C35A C36A C31A 118.7(10)
C30A C40A C41A 129.1(8)
C30A C40A Si1A 107.6(6)
C41A C40A Si1A 123.3(7)
C46A C41A C42A 117.0(8)
C46A C41A C40A 122.2(8)
C42A C41A C40A 120.8(8)
C41A C42A C43A 120.7(8)
C44A C43A C42A 120.1(8)
C45A C44A C43A 119.6(8)
C44A C45A C46A 118.6(9)
C41A C46A C45A 124.0(9)
C40B Si1B C1B 108.4(4)
C40B Si1B C10B 92.0(4)
C1B Si1B C10B 109.3(4)
C40B Si1B C5B 119.2(4)
C1B Si1B C5B 112.4(5)
C10B Si1B C5B 113.6(4)
C1B S1B C4B 92.9(7)
C2B C1B S1B 112.5(8)
C2B C1B Si1B 127.0(8)
S1B C1B Si1B 119.6(6)
C1B C2B C3B 106.2(13)
C4B C3B C2B 119.1(13)
C3B C4B S1B 109.2(11)
C5B S2B C8B 92.2(7)
C6B C5B S2B 115.6(6)
C6B C5B Si1B 122.6(6)
S2B C5B Si1B 121.9(6)
C7B C6B C5B 95.8(8)
C8B C7B C6B 123.3(12)
C7B C8B S2B 113.1(10)
C20B C10B C11B 128.9(8)
C20B C10B Si1B 107.5(6)
C11B C10B Si1B 123.6(6)
C16B C11B C12B 115.0(7)
C16B C11B C10B 122.0(8)
C12B C11B C10B 122.7(8)
C13B C12B C11B 123.3(9)
C12B C13B C14B 120.3(9)
C15B C14B C13B 117.8(9)
C14B C15B C16B 122.4(10)
C11B C16B C15B 121.1(9)
C10B C20B C21B 121.8(7)
C10B C20B C30B 117.5(8)
C21B C20B C30B 120.6(7)
C26B C21B C22B 118.0(8)
C26B C21B C20B 123.9(8)
C22B C21B C20B 118.1(9)
C23B C22B C21B 124.4(9)
C22B C23B C24B 115.5(8)
C25B C24B C23B 122.3(9)
C26B C25B C24B 120.5(10)
C25B C26B C21B 119.4(9)
C40B C30B C31B 124.5(7)
C40B C30B C20B 114.1(8)
C31B C30B C20B 121.3(7)
C36B C31B C32B 116.9(8)
C36B C31B C30B 120.8(8)
C32B C31B C30B 122.3(7)
C33B C32B C31B 122.2(8)
C32B C33B C34B 120.7(9)
C33B C34B C35B 122.0(9)
C34B C35B C36B 118.9(8)
C35B C36B C31B 119.2(8)
C30B C40B C41B 126.5(8)
C30B C40B Si1B 108.6(6)
C41B C40B Si1B 124.1(7)
C46B C41B C42B 119.5(8)
C46B C41B C40B 120.4(8)
C42B C41B C40B 119.6(8)
C41B C42B C43B 119.2(9)
C44B C43B C42B 120.2(9)
C43B C44B C45B 119.9(9)
C46B C45B C44B 121.1(9)
C45B C46B C41B 120.2(9)

loop_
_geom_bond_atom_site_label_1
_geom_bond_atom_site_label_2
_geom_bond_distance
Si1A C5A 1.870(9)
Si1A C10A 1.875(10)
Si1A C40A 1.885(9)
Si1A C1A 1.900(9)
S1A C4A 1.591(14)
S1A C1A 1.696(11)
C1A C2A 1.639(10)
C2A C3A 1.612(11)
C3A C4A 1.326(17)
S2A C8A 1.633(12)
S2A C5A 1.710(9)
C5A C6A 1.547(11)
C6A C7A 1.514(12)
C7A C8A 1.277(16)
C10A C20A 1.391(12)
C10A C11A 1.459(12)
C11A C12A 1.383(13)
C11A C16A 1.405(12)
C12A C13A 1.400(14)
C13A C14A 1.329(15)
C14A C15A 1.390(14)
C15A C16A 1.384(12)
C20A C21A 1.437(11)
C20A C30A 1.547(12)
C21A C26A 1.394(12)
C21A C22A 1.395(12)
C22A C23A 1.355(12)
C23A C24A 1.439(12)
C24A C25A 1.394(15)
C25A C26A 1.392(14)
C30A C40A 1.336(12)
C30A C31A 1.505(13)
C31A C32A 1.332(13)
C31A C36A 1.422(13)
C32A C33A 1.386(15)
C33A C34A 1.397(19)
C34A C35A 1.377(17)
C35A C36A 1.333(13)
C40A C41A 1.461(12)
C41A C46A 1.359(13)
C41A C42A 1.381(13)
C42A C43A 1.414(12)
C43A C44A 1.384(13)
C44A C45A 1.367(14)
C45A C46A 1.400(14)
Si1B C40B 1.858(9)
Si1B C1B 1.859(11)
Si1B C10B 1.875(8)
Si1B C5B 1.896(9)
S1B C1B 1.724(11)
S1B C4B 1.736(16)
C1B C2B 1.410(16)
C2B C3B 1.47(2)
C3B C4B 1.30(2)
S2B C5B 1.653(11)
S2B C8B 1.656(15)
C5B C6B 1.630(11)
C6B C7B 1.440(18)
C7B C8B 1.32(2)
C10B C20B 1.329(12)
C10B C11B 1.483(11)
C11B C16B 1.384(13)
C11B C12B 1.412(13)
C12B C13B 1.354(13)
C13B C14B 1.389(16)
C14B C15B 1.349(15)
C15B C16B 1.392(13)
C20B C21B 1.471(12)
C20B C30B 1.515(12)
C21B C26B 1.401(14)
C21B C22B 1.411(12)
C22B C23B 1.357(12)
C23B C24B 1.420(15)
C24B C25B 1.380(14)
C25B C26B 1.379(14)
C30B C40B 1.362(13)
C30B C31B 1.467(13)
C31B C36B 1.407(12)
C31B C32B 1.436(12)
C32B C33B 1.314(13)
C33B C34B 1.341(14)
C34B C35B 1.383(14)
C35B C36B 1.407(14)
C40B C41B 1.494(11)
C41B C46B 1.400(13)
C41B C42B 1.402(13)
C42B C43B 1.410(13)
C43B C44B 1.374(13)
C44B C45B 1.389(15)
C45B C46B 1.363(14)
